data_1563973
loop_
_publ_author_name
'Voda, Irina'
'Makhloufi, Gamall'
'Druta, Vadim'
'Lozan, Vasile'
'Shova, Sergiu'
'Bourosh, Paulina'
'Kravtsov, Victor'
'Janiak, Christoph'

_publ_section_title
;
 Mixed-ligand coordination compounds based on the rigid
 4,4&#x2032;-bis(1-imidazolyl)biphenyl and pyridinedicarboxylate ligands
;
_journal_name_full 'Inorganica Chimica Acta'
_journal_page_first 526
_journal_page_last 534
_journal_paper_doi 10.1016/j.ica.2018.06.038
_journal_volume 482
_journal_year 2018
_chemical_formula_sum 'C68 H55.5 N14 Ni2 O11.75'
_chemical_formula_weight 1374.18
_space_group_IT_number 2
_space_group_name_Hall '-P 1'
_space_group_name_H-M_alt 'P -1'
_symmetry_cell_setting triclinic
_symmetry_space_group_name_H-M 'P -1'
_atom_sites_solution_hydrogens geom
_atom_sites_solution_primary direct
_atom_sites_solution_secondary difmap
_audit_creation_method SHELXL-97
_cell_angle_alpha 66.723(13)
_cell_angle_beta 75.792(11)
_cell_angle_gamma 84.833(11)
_cell_formula_units_Z 2
_cell_length_a 14.9947(18)
_cell_length_b 15.203(2)
_cell_length_c 16.623(2)
_cell_measurement_reflns_used 4392
_cell_measurement_temperature 293(2)
_cell_measurement_theta_max 29.1775
_cell_measurement_theta_min 2.8972
_cell_volume 3374.4(8)
_computing_structure_refinement 'SHELXL-97 (Sheldrick, 1997)'
_computing_structure_solution 'SHELXS-97 (Sheldrick, 1990)'
_diffrn_ambient_temperature 293(2)
_diffrn_detector_area_resol_mean 15.9914
_diffrn_measured_fraction_theta_full 0.991
_diffrn_measured_fraction_theta_max 0.991
_diffrn_measurement_device_type 'Xcalibur, Eos'
_diffrn_radiation_monochromator graphite
_diffrn_radiation_source 'fine-focus sealed tube'
_diffrn_radiation_type MoK\a
_diffrn_radiation_wavelength 0.71073
_diffrn_reflns_av_R_equivalents 0.0309
_diffrn_reflns_av_sigmaI/netI 0.0694
_diffrn_reflns_limit_h_max 11
_diffrn_reflns_limit_h_min -18
_diffrn_reflns_limit_k_max 14
_diffrn_reflns_limit_k_min -18
_diffrn_reflns_limit_l_max 20
_diffrn_reflns_limit_l_min -19
_diffrn_reflns_number 20343
_diffrn_reflns_theta_full 25.50
_diffrn_reflns_theta_max 25.50
_diffrn_reflns_theta_min 2.90
_exptl_absorpt_coefficient_mu 0.629
_exptl_absorpt_correction_T_max 1.00000
_exptl_absorpt_correction_T_min 0.90317
_exptl_absorpt_correction_type multi-scan
_exptl_absorpt_process_details CrysAlis
_exptl_crystal_colour blue
_exptl_crystal_density_diffrn 1.352
_exptl_crystal_density_method 'not measured'
_exptl_crystal_description block
_exptl_crystal_F_000 1423
_exptl_crystal_size_max 0.35
_exptl_crystal_size_mid 0.25
_exptl_crystal_size_min 0.20
_refine_diff_density_max 0.584
_refine_diff_density_min -0.523
_refine_diff_density_rms 0.076
_refine_ls_extinction_method none
_refine_ls_goodness_of_fit_ref 1.002
_refine_ls_hydrogen_treatment constr
_refine_ls_matrix_type full
_refine_ls_number_parameters 897
_refine_ls_number_reflns 12456
_refine_ls_number_restraints 0
_refine_ls_restrained_S_all 1.002
_refine_ls_R_factor_all 0.0935
_refine_ls_R_factor_gt 0.0569
_refine_ls_shift/su_max 0.001
_refine_ls_shift/su_mean 0.000
_refine_ls_structure_factor_coef Fsqd
_refine_ls_weighting_details 'calc w=1/[\s^2^(Fo^2^)+(0.0977P)^2^+0.0000P] where P=(Fo^2^+2Fc^2^)/3'
_refine_ls_weighting_scheme calc
_refine_ls_wR_factor_gt 0.1554
_refine_ls_wR_factor_ref 0.1800
_reflns_number_gt 8304
_reflns_number_total 12456
_reflns_threshold_expression >2sigma(I)
_cod_data_source_file comp5_pb_2714.cif
_cod_data_source_block pb_2714
_cod_original_sg_symbol_H-M P-1
_cod_original_formula_sum 'C68 H55.50 N14 Ni2 O11.75'
_cod_database_code 1563973

loop_
_symmetry_equiv_pos_as_xyz
'x, y, z'
'-x, -y, -z'

loop_
_atom_site_label
_atom_site_type_symbol
_atom_site_fract_x
_atom_site_fract_y
_atom_site_fract_z
_atom_site_U_iso_or_equiv
_atom_site_adp_type
_atom_site_occupancy
_atom_site_symmetry_multiplicity
_atom_site_calc_flag
_atom_site_refinement_flags
_atom_site_disorder_assembly
_atom_site_disorder_group
Ni1 Ni 0.73126(3) 1.00106(3) 0.23902(3) 0.02578(14) Uani 1 1 d . . .
Ni2 Ni 0.23051(3) 0.99624(3) 0.24787(3) 0.03167(15) Uani 1 1 d . . .
O1 O 0.59572(17) 0.95639(16) 0.30615(16) 0.0373(6) Uani 1 1 d . . .
O2 O 0.5640(2) 0.80388(19) 0.3976(2) 0.0582(8) Uani 1 1 d . . .
O3 O 0.34182(18) 0.92685(17) 0.20236(17) 0.0375(6) Uani 1 1 d . . .
O4 O 0.47209(19) 0.85800(19) 0.23450(19) 0.0483(7) Uani 1 1 d . . .
O5 O 0.11859(19) 1.06836(18) 0.29017(17) 0.0401(6) Uani 1 1 d . . .
O6 O -0.00842(19) 1.14248(18) 0.25293(19) 0.0446(7) Uani 1 1 d . . .
O7 O -0.13018(17) 1.04925(16) 0.16859(16) 0.0341(6) Uani 1 1 d . . .
O8 O -0.09332(19) 1.20276(18) 0.0817(2) 0.0510(8) Uani 1 1 d . . .
N1 N 0.7867(2) 0.92654(19) 0.35065(18) 0.0315(7) Uani 1 1 d . . .
N2 N 0.8089(2) 0.8035(2) 0.46903(19) 0.0372(8) Uani 1 1 d . . .
N3 N 0.6803(2) 0.07467(19) 1.12351(19) 0.0316(7) Uani 1 1 d . . .
N4 N 0.6759(2) 0.18567(19) 0.99085(19) 0.0329(7) Uani 1 1 d . . .
N5 N 0.7568(2) 0.87907(19) 0.20862(19) 0.0324(7) Uani 1 1 d . . .
N6 N 0.7352(2) 0.7509(2) 0.1850(2) 0.0409(8) Uani 1 1 d . . .
N7 N 0.3056(2) 0.1275(2) 0.1718(2) 0.0439(8) Uani 1 1 d . . .
N8 N 0.3930(2) 0.2534(2) 0.1334(2) 0.0450(9) Uani 1 1 d . . .
N9 N 0.1589(2) 0.8640(2) 0.3218(2) 0.0418(8) Uani 1 1 d . . .
N10 N 0.0795(2) 0.7339(2) 0.3550(2) 0.0423(8) Uani 1 1 d . . .
N11 N -0.2941(2) 0.11995(19) 0.27232(19) 0.0326(7) Uani 1 1 d . . .
N12 N -0.2707(2) 0.2470(2) 0.2970(2) 0.0403(8) Uani 1 1 d . . .
N13 N 0.2981(2) 0.96943(19) 0.3480(2) 0.0314(7) Uani 1 1 d . . .
N14 N 0.1641(2) 1.0237(2) 0.14726(19) 0.0318(7) Uani 1 1 d . . .
C1 C 0.7549(3) 0.8433(2) 0.4104(2) 0.0361(9) Uani 1 1 d . . .
H1 H 0.7016 0.8150 0.4123 0.043 Uiso 1 1 calc R . .
C2 C 0.8800(3) 0.8675(3) 0.4443(3) 0.0477(11) Uani 1 1 d . . .
H2 H 0.9280 0.8607 0.4726 0.057 Uiso 1 1 calc R . .
C3 C 0.8657(3) 0.9418(3) 0.3708(3) 0.0422(10) Uani 1 1 d . . .
H3 H 0.9037 0.9954 0.3385 0.051 Uiso 1 1 calc R . .
C4 C 0.7942(3) 0.7115(3) 0.5414(2) 0.0400(9) Uani 1 1 d . . .
C5 C 0.8392(3) 0.6881(3) 0.6095(3) 0.0505(11) Uani 1 1 d . . .
H5 H 0.8788 0.7321 0.6092 0.061 Uiso 1 1 calc R . .
C6 C 0.8255(3) 0.5995(3) 0.6783(3) 0.0523(11) Uani 1 1 d . . .
H6 H 0.8575 0.5834 0.7235 0.063 Uiso 1 1 calc R . .
C7 C 0.7651(3) 0.5329(3) 0.6821(2) 0.0391(9) Uani 1 1 d . . .
C8 C 0.7230(3) 0.5577(3) 0.6126(3) 0.0425(10) Uani 1 1 d . . .
H8 H 0.6836 0.5137 0.6126 0.051 Uiso 1 1 calc R . .
C9 C 0.7365(3) 0.6458(3) 0.5421(3) 0.0434(10) Uani 1 1 d . . .
H9 H 0.7068 0.6606 0.4954 0.052 Uiso 1 1 calc R . .
C10 C 0.7443(3) 0.4402(2) 0.7614(2) 0.0385(9) Uani 1 1 d . . .
C11 C 0.7541(3) 0.4323(3) 0.8446(3) 0.0421(10) Uani 1 1 d . . .
H11 H 0.7756 0.4848 0.8500 0.050 Uiso 1 1 calc R . .
C12 C 0.7328(3) 0.3489(2) 0.9195(2) 0.0407(10) Uani 1 1 d . . .
H12 H 0.7403 0.3447 0.9748 0.049 Uiso 1 1 calc R . .
C13 C 0.7001(3) 0.2710(2) 0.9113(2) 0.0358(9) Uani 1 1 d . . .
C14 C 0.6904(3) 0.2758(3) 0.8300(2) 0.0389(9) Uani 1 1 d . . .
H14 H 0.6693 0.2231 0.8249 0.047 Uiso 1 1 calc R . .
C15 C 0.7127(3) 0.3610(3) 0.7552(3) 0.0423(10) Uani 1 1 d . . .
H15 H 0.7062 0.3647 0.6997 0.051 Uiso 1 1 calc R . .
C16 C 0.6048(3) 0.1229(3) 1.0136(3) 0.0422(10) Uani 1 1 d . . .
H16 H 0.5629 0.1261 0.9796 0.051 Uiso 1 1 calc R . .
C17 C 0.7194(3) 0.1531(2) 1.0592(2) 0.0313(8) Uani 1 1 d . . .
H17 H 0.7704 0.1826 1.0606 0.038 Uiso 1 1 calc R . .
C18 C 0.6081(3) 0.0559(3) 1.0952(2) 0.0380(9) Uani 1 1 d . . .
H18 H 0.5675 0.0044 1.1277 0.046 Uiso 1 1 calc R . .
C19 C 0.6962(3) 0.8294(2) 0.1986(2) 0.0358(9) Uani 1 1 d . . .
H19 H 0.6346 0.8457 0.2007 0.043 Uiso 1 1 calc R . .
C20 C 0.8373(3) 0.8285(3) 0.2040(3) 0.0443(10) Uani 1 1 d . . .
H20 H 0.8921 0.8457 0.2108 0.053 Uiso 1 1 calc R . .
C21 C 0.8255(3) 0.7508(3) 0.1884(3) 0.0531(12) Uani 1 1 d . . .
H21 H 0.8698 0.7058 0.1813 0.064 Uiso 1 1 calc R . .
C22 C 0.6880(3) 0.6788(3) 0.1753(3) 0.0420(10) Uani 1 1 d . . .
C23 C 0.7369(3) 0.6157(3) 0.1408(3) 0.0544(12) Uani 1 1 d . . .
H23 H 0.8007 0.6202 0.1224 0.065 Uiso 1 1 calc R . .
C24 C 0.6901(3) 0.5450(3) 0.1337(3) 0.0546(12) Uani 1 1 d . . .
H24 H 0.7233 0.5030 0.1096 0.066 Uiso 1 1 calc R . .
C25 C 0.5955(3) 0.5357(3) 0.1615(3) 0.0449(10) Uani 1 1 d . . .
C26 C 0.5483(3) 0.6009(3) 0.1949(4) 0.0660(15) Uani 1 1 d . . .
H26 H 0.4845 0.5973 0.2128 0.079 Uiso 1 1 calc R . .
C27 C 0.5941(3) 0.6717(3) 0.2025(4) 0.0678(15) Uani 1 1 d . . .
H27 H 0.5610 0.7142 0.2261 0.081 Uiso 1 1 calc R . .
C28 C 0.5456(3) 0.4597(3) 0.1551(3) 0.0444(10) Uani 1 1 d . . .
C29 C 0.5723(3) 0.4317(3) 0.0834(3) 0.0595(13) Uani 1 1 d . . .
H29 H 0.6245 0.4591 0.0389 0.071 Uiso 1 1 calc R . .
C30 C 0.5230(3) 0.3639(3) 0.0764(3) 0.0631(14) Uani 1 1 d . . .
H30 H 0.5419 0.3462 0.0273 0.076 Uiso 1 1 calc R . .
C31 C 0.4461(3) 0.3222(3) 0.1416(3) 0.0478(11) Uani 1 1 d . . .
C32 C 0.4167(3) 0.3490(3) 0.2147(3) 0.0570(13) Uani 1 1 d . . .
H32 H 0.3639 0.3219 0.2585 0.068 Uiso 1 1 calc R . .
C33 C 0.4674(3) 0.4169(3) 0.2209(3) 0.0557(12) Uani 1 1 d . . .
H33 H 0.4488 0.4343 0.2702 0.067 Uiso 1 1 calc R . .
C34 C 0.3496(3) 0.1757(3) 0.2006(3) 0.0473(11) Uani 1 1 d . . .
H34 H 0.3506 0.1582 0.2606 0.057 Uiso 1 1 calc R . .
C35 C 0.3229(4) 0.1770(4) 0.0821(3) 0.0814(19) Uani 1 1 d . . .
H35 H 0.2998 0.1609 0.0426 0.098 Uiso 1 1 calc R . .
C36 C 0.3780(4) 0.2530(4) 0.0573(3) 0.087(2) Uani 1 1 d . . .
H36 H 0.4011 0.2964 -0.0010 0.105 Uiso 1 1 calc R . .
C37 C 0.1131(3) 0.8182(3) 0.2920(3) 0.0427(10) Uani 1 1 d . . .
H37 H 0.1050 0.8419 0.2334 0.051 Uiso 1 1 calc R . .
C38 C 0.1527(4) 0.8049(3) 0.4091(3) 0.0714(16) Uani 1 1 d . . .
H38 H 0.1785 0.8177 0.4488 0.086 Uiso 1 1 calc R . .
C39 C 0.1043(4) 0.7254(3) 0.4306(3) 0.0725(16) Uani 1 1 d . . .
H39 H 0.0905 0.6748 0.4863 0.087 Uiso 1 1 calc R . .
C40 C 0.0276(3) 0.6657(3) 0.3449(3) 0.0403(9) Uani 1 1 d . . .
C41 C -0.0388(3) 0.6102(3) 0.4169(3) 0.0543(12) Uani 1 1 d . . .
H41 H -0.0501 0.6170 0.4717 0.065 Uiso 1 1 calc R . .
C42 C -0.0886(3) 0.5442(3) 0.4069(3) 0.0550(12) Uani 1 1 d . . .
H42 H -0.1341 0.5079 0.4552 0.066 Uiso 1 1 calc R . .
C43 C -0.0723(3) 0.5310(3) 0.3273(3) 0.0440(10) Uani 1 1 d . . .
C44 C -0.0041(3) 0.5882(3) 0.2546(3) 0.0438(10) Uani 1 1 d . . .
H44 H 0.0079 0.5809 0.2000 0.053 Uiso 1 1 calc R . .
C45 C 0.0450(3) 0.6552(3) 0.2636(3) 0.0429(10) Uani 1 1 d . . .
H45 H 0.0896 0.6930 0.2152 0.051 Uiso 1 1 calc R . .
C46 C -0.1252(3) 0.4575(3) 0.3185(3) 0.0481(11) Uani 1 1 d . . .
C47 C -0.0854(3) 0.4132(3) 0.2598(4) 0.0626(14) Uani 1 1 d . . .
H47 H -0.0257 0.4294 0.2256 0.075 Uiso 1 1 calc R . .
C48 C -0.1342(3) 0.3443(3) 0.2517(4) 0.0627(14) Uani 1 1 d . . .
H48 H -0.1080 0.3160 0.2111 0.075 Uiso 1 1 calc R . .
C49 C -0.2221(3) 0.3184(3) 0.3049(3) 0.0448(10) Uani 1 1 d . . .
C50 C -0.2621(3) 0.3628(3) 0.3613(3) 0.0624(14) Uani 1 1 d . . .
H50 H -0.3219 0.3465 0.3953 0.075 Uiso 1 1 calc R . .
C51 C -0.2140(3) 0.4326(3) 0.3684(3) 0.0602(14) Uani 1 1 d . . .
H51 H -0.2419 0.4627 0.4072 0.072 Uiso 1 1 calc R . .
C52 C -0.2313(3) 0.1736(2) 0.2751(3) 0.0398(9) Uani 1 1 d . . .
H52 H -0.1684 0.1623 0.2636 0.048 Uiso 1 1 calc R . .
C53 C -0.3764(3) 0.1622(3) 0.2921(3) 0.0417(10) Uani 1 1 d . . .
H53 H -0.4332 0.1400 0.2943 0.050 Uiso 1 1 calc R . .
C54 C -0.3645(3) 0.2398(3) 0.3079(3) 0.0495(11) Uani 1 1 d . . .
H54 H -0.4098 0.2802 0.3231 0.059 Uiso 1 1 calc R . .
C55 C 0.5428(3) 0.8884(3) 0.3595(2) 0.0358(9) Uani 1 1 d . . .
C56 C 0.4434(2) 0.9185(2) 0.3832(2) 0.0326(8) Uani 1 1 d . . .
C57 C 0.4143(3) 0.9397(3) 0.4592(3) 0.0447(10) Uani 1 1 d . . .
H57 H 0.4539 0.9299 0.4971 0.054 Uiso 1 1 calc R . .
C58 C 0.3270(3) 0.9754(3) 0.4795(3) 0.0507(11) Uani 1 1 d . . .
H58 H 0.3069 0.9884 0.5311 0.061 Uiso 1 1 calc R . .
C59 C 0.2713(3) 0.9910(3) 0.4212(3) 0.0396(9) Uani 1 1 d . . .
H59 H 0.2134 1.0172 0.4326 0.048 Uiso 1 1 calc R . .
C60 C 0.3822(2) 0.9316(2) 0.3294(2) 0.0276(8) Uani 1 1 d . . .
C61 C 0.4004(3) 0.9033(2) 0.2487(2) 0.0311(8) Uani 1 1 d . . .
C62 C 0.0615(3) 1.0944(2) 0.2412(2) 0.0314(8) Uani 1 1 d . . .
C63 C 0.0824(2) 1.0664(2) 0.1602(2) 0.0288(8) Uani 1 1 d . . .
C64 C 0.0252(2) 1.0858(2) 0.1019(2) 0.0320(8) Uani 1 1 d . . .
C65 C 0.0591(3) 1.0675(3) 0.0244(3) 0.0413(10) Uani 1 1 d . . .
H65 H 0.0246 1.0847 -0.0190 0.050 Uiso 1 1 calc R . .
C66 C 0.1441(3) 1.0239(3) 0.0107(3) 0.0455(10) Uani 1 1 d . . .
H66 H 0.1661 1.0103 -0.0405 0.055 Uiso 1 1 calc R . .
C67 C 0.1938(3) 1.0018(3) 0.0742(3) 0.0400(9) Uani 1 1 d . . .
H67 H 0.2498 0.9708 0.0670 0.048 Uiso 1 1 calc R . .
C68 C -0.0744(3) 1.1182(2) 0.1196(2) 0.0326(8) Uani 1 1 d . . .
O1W O 0.9739(8) 0.6421(7) 0.0278(8) 0.110(4) Uani 0.50 1 d P A 1
H1W1 H 0.9441 0.6119 0.0092 0.165 Uiso 0.50 1 d PR A 1
H2W1 H 1.0062 0.6952 -0.0041 0.165 Uiso 0.50 1 d PR A 1
O2W O 1.0136(12) 0.6171(13) 0.0318(14) 0.082(6) Uiso 0.30 1 d P B 2
H1W2 H 1.0390 0.6689 -0.0026 0.123 Uiso 0.30 1 d PR B 2
H2W2 H 0.9895 0.5981 -0.0044 0.123 Uiso 0.30 1 d PR B 2
O3W O 0.951(3) 0.683(3) -0.044(3) 0.149(15) Uiso 0.15 1 d P C 3
H1W3 H 0.9284 0.6857 -0.0875 0.224 Uiso 0.15 1 d PR C 3
H2W3 H 0.9934 0.7202 -0.0572 0.224 Uiso 0.15 1 d PR C 3
O4W O 0.9794(7) 0.0935(10) 0.4491(6) 0.110(4) Uani 0.40 1 d P D 1
H1W4 H 0.9894 0.0292 0.4806 0.165 Uiso 0.40 1 d PR D 1
H2W4 H 0.9848 0.1041 0.3915 0.165 Uiso 0.40 1 d PR D 1
O5W O 0.9777(10) 0.1697(9) 0.4126(9) 0.109(5) Uiso 0.35 1 d P E 2
H1W5 H 0.9984 0.1261 0.4385 0.163 Uiso 0.35 1 d PR E 2
H2W5 H 0.9827 0.1620 0.3639 0.163 Uiso 0.35 1 d PR E 2
O6W O 0.1246(7) 0.3098(5) 0.1823(7) 0.098(3) Uani 0.40 1 d P . .
H1W6 H 0.1203 0.3588 0.1355 0.147 Uiso 0.40 1 d PR . .
H2W6 H 0.1232 0.2492 0.2088 0.147 Uiso 0.40 1 d PR . .
O7W O 0.4893(6) 0.6503(6) 0.5469(6) 0.099(4) Uani 0.40 1 d P . .
H1W7 H 0.5127 0.6975 0.4995 0.148 Uiso 0.40 1 d PR . .
H2W7 H 0.4688 0.6043 0.5396 0.148 Uiso 0.40 1 d PR . .
O8W O 0.4289(11) 0.6745(10) 0.4248(10) 0.120(5) Uiso 0.35 1 d P F 1
H1W8 H 0.4702 0.7128 0.4188 0.179 Uiso 0.35 1 d PR F 1
H2W8 H 0.4236 0.6142 0.4529 0.179 Uiso 0.35 1 d PR F 1
O9W O 0.4035(10) 0.6576(10) 0.3936(10) 0.071(4) Uiso 0.25 1 d P G 2
H1W9 H 0.4204 0.7210 0.3476 0.106 Uiso 0.25 1 d PR G 2
H2W9 H 0.4264 0.6580 0.4435 0.106 Uiso 0.25 1 d PR G 2
O10W O 0.1111(8) 0.4708(7) 0.0310(7) 0.090(3) Uiso 0.35 1 d P . .
H110 H 0.1325 0.4318 0.0725 0.135 Uiso 0.35 1 d PR . .
H210 H 0.1198 0.5232 0.0264 0.135 Uiso 0.35 1 d PR . .
O11W O 0.7942(17) 0.3557(16) 0.0911(15) 0.081(7) Uiso 0.15 1 d P . .
H111 H 0.8316 0.3906 0.0589 0.122 Uiso 0.15 1 d PR . .
H211 H 0.8286 0.3088 0.0890 0.122 Uiso 0.15 1 d PR . .
O12W O 0.4155(18) 0.4821(16) 0.5213(16) 0.089(8) Uiso 0.15 1 d P . .
H112 H 0.4435 0.4420 0.5002 0.133 Uiso 0.15 1 d PR . .
H212 H 0.4462 0.4856 0.5537 0.133 Uiso 0.15 1 d PR . .

loop_
_atom_site_aniso_label
_atom_site_aniso_U_11
_atom_site_aniso_U_22
_atom_site_aniso_U_33
_atom_site_aniso_U_23
_atom_site_aniso_U_13
_atom_site_aniso_U_12
Ni1 0.0273(3) 0.0214(2) 0.0260(2) -0.00381(18) -0.00948(19) -0.00291(18)
Ni2 0.0270(3) 0.0333(3) 0.0415(3) -0.0188(2) -0.0134(2) 0.0023(2)
O1 0.0264(15) 0.0372(14) 0.0410(15) -0.0072(12) -0.0059(12) -0.0069(11)
O2 0.0357(18) 0.0404(17) 0.076(2) 0.0065(15) -0.0202(16) -0.0037(13)
O3 0.0373(16) 0.0424(15) 0.0430(15) -0.0237(12) -0.0172(13) 0.0069(12)
O4 0.0372(18) 0.0579(17) 0.066(2) -0.0390(15) -0.0197(15) 0.0135(14)
O5 0.0412(17) 0.0505(16) 0.0416(15) -0.0280(13) -0.0183(13) 0.0099(13)
O6 0.0346(17) 0.0509(16) 0.0602(18) -0.0342(14) -0.0138(14) 0.0103(13)
O7 0.0269(15) 0.0356(13) 0.0351(14) -0.0073(11) -0.0070(11) -0.0070(11)
O8 0.0367(18) 0.0338(15) 0.0660(19) 0.0015(13) -0.0169(15) -0.0015(12)
N1 0.0316(18) 0.0289(16) 0.0271(16) -0.0005(12) -0.0116(13) -0.0010(13)
N2 0.0343(19) 0.0348(17) 0.0315(17) 0.0041(13) -0.0148(14) -0.0064(14)
N3 0.0331(18) 0.0259(15) 0.0290(16) -0.0030(12) -0.0076(13) -0.0008(13)
N4 0.0364(19) 0.0272(15) 0.0297(16) -0.0023(12) -0.0123(14) -0.0007(13)
N5 0.0323(18) 0.0278(15) 0.0377(17) -0.0102(13) -0.0133(14) -0.0008(13)
N6 0.035(2) 0.0303(17) 0.061(2) -0.0209(16) -0.0116(17) -0.0019(14)
N7 0.042(2) 0.0396(18) 0.052(2) -0.0169(16) -0.0141(17) -0.0064(15)
N8 0.045(2) 0.0369(18) 0.054(2) -0.0168(16) -0.0101(17) -0.0105(15)
N9 0.042(2) 0.0406(18) 0.047(2) -0.0186(16) -0.0121(16) -0.0073(15)
N10 0.046(2) 0.0312(17) 0.056(2) -0.0198(16) -0.0151(17) -0.0052(15)
N11 0.0294(18) 0.0328(16) 0.0360(17) -0.0117(13) -0.0109(14) -0.0006(13)
N12 0.035(2) 0.0325(17) 0.058(2) -0.0232(16) -0.0073(16) -0.0049(14)
N13 0.0282(18) 0.0339(16) 0.0371(17) -0.0170(14) -0.0102(14) -0.0004(13)
N14 0.0279(18) 0.0367(17) 0.0346(17) -0.0176(14) -0.0073(14) -0.0004(13)
C1 0.034(2) 0.0310(19) 0.038(2) -0.0010(16) -0.0177(18) -0.0032(16)
C2 0.042(3) 0.045(2) 0.047(2) 0.0029(19) -0.025(2) -0.0110(19)
C3 0.041(3) 0.038(2) 0.039(2) 0.0014(17) -0.0170(19) -0.0138(18)
C4 0.038(2) 0.036(2) 0.033(2) 0.0032(16) -0.0110(18) -0.0034(17)
C5 0.059(3) 0.037(2) 0.045(2) 0.0043(18) -0.025(2) -0.010(2)
C6 0.050(3) 0.048(2) 0.042(2) 0.0086(19) -0.024(2) -0.005(2)
C7 0.039(2) 0.037(2) 0.030(2) -0.0014(16) -0.0084(17) 0.0027(17)
C8 0.045(3) 0.034(2) 0.039(2) -0.0022(17) -0.0114(19) -0.0057(18)
C9 0.045(3) 0.041(2) 0.035(2) 0.0030(17) -0.0208(19) -0.0041(19)
C10 0.039(2) 0.031(2) 0.035(2) -0.0019(16) -0.0088(18) 0.0052(17)
C11 0.050(3) 0.032(2) 0.038(2) -0.0064(17) -0.0090(19) -0.0045(18)
C12 0.056(3) 0.031(2) 0.028(2) -0.0045(16) -0.0088(18) -0.0011(18)
C13 0.040(2) 0.0253(19) 0.032(2) 0.0011(15) -0.0106(17) 0.0024(16)
C14 0.045(3) 0.033(2) 0.033(2) -0.0045(16) -0.0140(18) -0.0008(17)
C15 0.049(3) 0.041(2) 0.030(2) -0.0026(17) -0.0158(19) 0.0019(19)
C16 0.041(3) 0.037(2) 0.045(2) -0.0029(18) -0.021(2) -0.0071(18)
C17 0.031(2) 0.0249(18) 0.033(2) -0.0028(15) -0.0124(16) -0.0018(15)
C18 0.033(2) 0.036(2) 0.039(2) -0.0028(17) -0.0148(18) -0.0109(17)
C19 0.036(2) 0.0279(19) 0.045(2) -0.0144(17) -0.0116(18) 0.0009(16)
C20 0.032(2) 0.040(2) 0.064(3) -0.021(2) -0.017(2) 0.0047(18)
C21 0.037(3) 0.035(2) 0.093(4) -0.028(2) -0.022(2) 0.0093(19)
C22 0.038(2) 0.030(2) 0.062(3) -0.0237(19) -0.007(2) -0.0021(17)
C23 0.033(3) 0.049(3) 0.087(4) -0.036(2) -0.005(2) -0.004(2)
C24 0.047(3) 0.040(2) 0.083(3) -0.037(2) -0.005(2) 0.000(2)
C25 0.040(3) 0.031(2) 0.063(3) -0.0218(19) -0.006(2) -0.0009(18)
C26 0.039(3) 0.059(3) 0.114(4) -0.057(3) -0.002(3) -0.003(2)
C27 0.041(3) 0.055(3) 0.122(5) -0.058(3) -0.004(3) -0.002(2)
C28 0.039(3) 0.034(2) 0.063(3) -0.023(2) -0.008(2) -0.0033(18)
C29 0.056(3) 0.051(3) 0.067(3) -0.029(2) 0.012(2) -0.023(2)
C30 0.069(4) 0.058(3) 0.065(3) -0.034(2) 0.006(3) -0.024(3)
C31 0.046(3) 0.032(2) 0.066(3) -0.018(2) -0.012(2) -0.0065(18)
C32 0.047(3) 0.046(3) 0.079(3) -0.033(2) 0.006(2) -0.015(2)
C33 0.056(3) 0.049(3) 0.073(3) -0.040(2) 0.000(2) -0.009(2)
C34 0.053(3) 0.040(2) 0.051(3) -0.016(2) -0.012(2) -0.013(2)
C35 0.113(5) 0.076(4) 0.055(3) -0.006(3) -0.035(3) -0.046(3)
C36 0.124(6) 0.080(4) 0.053(3) -0.003(3) -0.030(3) -0.057(4)
C37 0.042(3) 0.041(2) 0.049(2) -0.0184(19) -0.012(2) -0.0072(18)
C38 0.101(5) 0.057(3) 0.059(3) -0.014(2) -0.029(3) -0.030(3)
C39 0.110(5) 0.056(3) 0.050(3) -0.003(2) -0.033(3) -0.035(3)
C40 0.034(2) 0.035(2) 0.057(3) -0.0220(19) -0.0099(19) -0.0036(17)
C41 0.060(3) 0.052(3) 0.056(3) -0.028(2) -0.003(2) -0.018(2)
C42 0.055(3) 0.049(3) 0.062(3) -0.027(2) 0.002(2) -0.016(2)
C43 0.038(2) 0.036(2) 0.064(3) -0.024(2) -0.014(2) -0.0003(18)
C44 0.039(3) 0.044(2) 0.057(3) -0.026(2) -0.014(2) -0.0008(19)
C45 0.036(2) 0.038(2) 0.059(3) -0.022(2) -0.012(2) -0.0027(18)
C46 0.046(3) 0.037(2) 0.069(3) -0.029(2) -0.010(2) -0.0022(19)
C47 0.039(3) 0.061(3) 0.101(4) -0.056(3) 0.004(3) -0.008(2)
C48 0.044(3) 0.059(3) 0.104(4) -0.059(3) 0.000(3) -0.009(2)
C49 0.038(3) 0.033(2) 0.070(3) -0.026(2) -0.014(2) -0.0032(18)
C50 0.045(3) 0.068(3) 0.087(4) -0.054(3) 0.008(3) -0.014(2)
C51 0.043(3) 0.066(3) 0.086(4) -0.054(3) 0.007(3) -0.012(2)
C52 0.035(2) 0.035(2) 0.051(2) -0.0180(18) -0.0092(19) -0.0021(17)
C53 0.030(2) 0.042(2) 0.060(3) -0.024(2) -0.0152(19) -0.0011(17)
C54 0.038(3) 0.041(2) 0.076(3) -0.029(2) -0.017(2) 0.0047(19)
C55 0.029(2) 0.041(2) 0.035(2) -0.0074(17) -0.0117(17) -0.0079(17)
C56 0.025(2) 0.0327(19) 0.035(2) -0.0062(16) -0.0071(16) -0.0073(15)
C57 0.042(3) 0.059(3) 0.036(2) -0.0159(19) -0.0139(19) -0.005(2)
C58 0.049(3) 0.070(3) 0.041(2) -0.031(2) -0.003(2) -0.009(2)
C59 0.031(2) 0.052(2) 0.043(2) -0.0294(19) -0.0022(18) -0.0015(18)
C60 0.025(2) 0.0234(17) 0.0312(19) -0.0069(14) -0.0050(15) -0.0060(14)
C61 0.028(2) 0.0279(18) 0.039(2) -0.0142(16) -0.0069(17) -0.0048(15)
C62 0.031(2) 0.0275(18) 0.039(2) -0.0148(16) -0.0071(17) -0.0043(16)
C63 0.027(2) 0.0266(18) 0.0319(19) -0.0092(15) -0.0062(16) -0.0052(15)
C64 0.028(2) 0.0301(19) 0.033(2) -0.0056(15) -0.0061(16) -0.0090(15)
C65 0.039(3) 0.053(2) 0.037(2) -0.0204(19) -0.0116(19) -0.0014(19)
C66 0.046(3) 0.059(3) 0.038(2) -0.026(2) -0.007(2) -0.001(2)
C67 0.035(2) 0.044(2) 0.047(2) -0.0249(19) -0.0063(19) 0.0016(18)
C68 0.029(2) 0.035(2) 0.0317(19) -0.0079(16) -0.0086(16) -0.0063(16)
O1W 0.094(10) 0.076(7) 0.123(9) -0.014(6) 0.013(8) -0.040(7)
O4W 0.092(8) 0.221(13) 0.066(7) -0.110(9) 0.002(6) -0.035(9)
O6W 0.094(8) 0.044(5) 0.165(10) -0.055(6) -0.020(7) -0.003(5)
O7W 0.071(7) 0.054(5) 0.105(8) 0.005(5) 0.041(6) -0.013(5)

loop_
_atom_type_symbol
_atom_type_description
_atom_type_scat_dispersion_real
_atom_type_scat_dispersion_imag
_atom_type_scat_source
C C 0.0033 0.0016 'International Tables Vol C Tables 4.2.6.8 and 6.1.1.4'
H H 0.0000 0.0000 'International Tables Vol C Tables 4.2.6.8 and 6.1.1.4'
N N 0.0061 0.0033 'International Tables Vol C Tables 4.2.6.8 and 6.1.1.4'
O O 0.0106 0.0060 'International Tables Vol C Tables 4.2.6.8 and 6.1.1.4'
Ni Ni 0.3393 1.1124 'International Tables Vol C Tables 4.2.6.8 and 6.1.1.4'

loop_
_geom_angle_atom_site_label_1
_geom_angle_atom_site_label_2
_geom_angle_atom_site_label_3
_geom_angle
_geom_angle_site_symmetry_1
_geom_angle_site_symmetry_3
N11 Ni1 N1 91.93(11) 1_665 .
N11 Ni1 N5 178.63(11) 1_665 .
N1 Ni1 N5 86.82(11) . .
N11 Ni1 O1 88.36(11) 1_665 .
N1 Ni1 O1 95.10(11) . .
N5 Ni1 O1 91.22(11) . .
N11 Ni1 N3 89.52(11) 1_665 1_564
N1 Ni1 N3 177.70(11) . 1_564
N5 Ni1 N3 91.75(11) . 1_564
O1 Ni1 N3 86.73(11) . 1_564
N11 Ni1 O7 91.10(11) 1_665 1_655
N1 Ni1 O7 85.72(11) . 1_655
N5 Ni1 O7 89.34(11) . 1_655
O1 Ni1 O7 179.04(9) . 1_655
N3 Ni1 O7 92.47(11) 1_564 1_655
N14 Ni2 O3 98.40(11) . .
N14 Ni2 N13 179.50(12) . .
O3 Ni2 N13 81.36(11) . .
N14 Ni2 O5 80.37(11) . .
O3 Ni2 O5 178.48(10) . .
N13 Ni2 O5 99.86(11) . .
N14 Ni2 N9 90.18(12) . .
O3 Ni2 N9 90.13(12) . .
N13 Ni2 N9 90.26(12) . .
O5 Ni2 N9 90.77(12) . .
N14 Ni2 N7 89.87(12) . 1_565
O3 Ni2 N7 88.30(12) . 1_565
N13 Ni2 N7 89.67(12) . 1_565
O5 Ni2 N7 90.80(12) . 1_565
N9 Ni2 N7 178.42(12) . 1_565
C55 O1 Ni1 146.8(3) . .
C61 O3 Ni2 114.7(2) . .
C62 O5 Ni2 115.2(2) . .
C68 O7 Ni1 148.8(2) . 1_455
C1 N1 C3 106.1(3) . .
C1 N1 Ni1 122.3(3) . .
C3 N1 Ni1 130.9(2) . .
C1 N2 C2 106.7(3) . .
C1 N2 C4 125.3(3) . .
C2 N2 C4 128.0(3) . .
C17 N3 C18 105.8(3) . .
C17 N3 Ni1 122.1(3) . 1_546
C18 N3 Ni1 132.1(2) . 1_546
C17 N4 C16 106.9(3) . .
C17 N4 C13 125.2(3) . .
C16 N4 C13 127.8(3) . .
C19 N5 C20 105.5(3) . .
C19 N5 Ni1 126.6(3) . .
C20 N5 Ni1 127.7(2) . .
C19 N6 C21 107.1(3) . .
C19 N6 C22 125.7(3) . .
C21 N6 C22 127.1(3) . .
C34 N7 C35 104.1(3) . .
C34 N7 Ni2 128.2(3) . 1_545
C35 N7 Ni2 127.7(3) . 1_545
C36 N8 C34 106.3(4) . .
C36 N8 C31 127.0(4) . .
C34 N8 C31 126.7(4) . .
C37 N9 C38 103.8(3) . .
C37 N9 Ni2 127.5(3) . .
C38 N9 Ni2 128.6(3) . .
C37 N10 C39 106.2(3) . .
C37 N10 C40 127.2(4) . .
C39 N10 C40 126.6(3) . .
C52 N11 C53 105.4(3) . .
C52 N11 Ni1 125.9(3) . 1_445
C53 N11 Ni1 128.6(2) . 1_445
C52 N12 C54 107.2(3) . .
C52 N12 C49 125.1(3) . .
C54 N12 C49 127.7(3) . .
C59 N13 C60 120.4(3) . .
C59 N13 Ni2 128.0(3) . .
C60 N13 Ni2 111.4(2) . .
C63 N14 C67 120.3(3) . .
C63 N14 Ni2 113.3(2) . .
C67 N14 Ni2 126.4(3) . .
N1 C1 N2 111.5(3) . .
C3 C2 N2 106.0(3) . .
C2 C3 N1 109.7(3) . .
C5 C4 C9 119.8(3) . .
C5 C4 N2 119.8(4) . .
C9 C4 N2 120.3(3) . .
C4 C5 C6 119.5(4) . .
C5 C6 C7 121.7(4) . .
C8 C7 C6 117.1(3) . .
C8 C7 C10 121.7(4) . .
C6 C7 C10 121.1(4) . .
C7 C8 C9 122.3(4) . .
C4 C9 C8 119.4(4) . .
C15 C10 C11 118.0(3) . .
C15 C10 C7 121.8(3) . .
C11 C10 C7 120.2(3) . .
C12 C11 C10 121.6(4) . .
C11 C12 C13 119.0(4) . .
C14 C13 C12 121.0(3) . .
C14 C13 N4 121.0(3) . .
C12 C13 N4 118.0(3) . .
C13 C14 C15 118.9(4) . .
C10 C15 C14 121.5(4) . .
C18 C16 N4 106.0(3) . .
N3 C17 N4 111.2(3) . .
C16 C18 N3 110.0(3) . .
N5 C19 N6 110.9(3) . .
C21 C20 N5 110.4(4) . .
C20 C21 N6 106.1(3) . .
C27 C22 C23 120.0(4) . .
C27 C22 N6 119.8(3) . .
C23 C22 N6 120.2(4) . .
C22 C23 C24 119.4(4) . .
C25 C24 C23 121.7(4) . .
C26 C25 C24 117.4(4) . .
C26 C25 C28 120.8(4) . .
C24 C25 C28 121.8(3) . .
C25 C26 C27 121.5(4) . .
C22 C27 C26 120.0(4) . .
C29 C28 C33 118.0(4) . .
C29 C28 C25 121.8(4) . .
C33 C28 C25 120.1(4) . .
C28 C29 C30 121.2(4) . .
C31 C30 C29 120.2(4) . .
C30 C31 C32 120.3(4) . .
C30 C31 N8 120.5(4) . .
C32 C31 N8 119.2(4) . .
C33 C32 C31 118.7(4) . .
C32 C33 C28 121.5(4) . .
N7 C34 N8 112.3(4) . .
N7 C35 C36 111.0(4) . .
N8 C36 C35 106.2(4) . .
N9 C37 N10 112.7(4) . .
C39 C38 N9 111.1(4) . .
C38 C39 N10 106.2(4) . .
C41 C40 C45 120.4(4) . .
C41 C40 N10 119.7(4) . .
C45 C40 N10 119.9(4) . .
C40 C41 C42 119.5(4) . .
C43 C42 C41 121.7(4) . .
C42 C43 C44 118.0(4) . .
C42 C43 C46 121.0(4) . .
C44 C43 C46 121.0(4) . .
C45 C44 C43 120.6(4) . .
C40 C45 C44 119.8(4) . .
C51 C46 C47 118.8(4) . .
C51 C46 C43 120.8(4) . .
C47 C46 C43 120.4(4) . .
C46 C47 C48 120.6(4) . .
C49 C48 C47 119.3(4) . .
C50 C49 C48 120.4(4) . .
C50 C49 N12 120.7(4) . .
C48 C49 N12 118.8(4) . .
C49 C50 C51 120.2(4) . .
C46 C51 C50 120.6(4) . .
N11 C52 N12 111.0(4) . .
C54 C53 N11 111.0(4) . .
C53 C54 N12 105.4(3) . .
O2 C55 O1 127.2(4) . .
O2 C55 C56 119.0(3) . .
O1 C55 C56 113.6(3) . .
C60 C56 C57 118.2(4) . .
C60 C56 C55 123.1(3) . .
C57 C56 C55 118.6(3) . .
C56 C57 C58 120.8(4) . .
C59 C58 C57 118.1(4) . .
N13 C59 C58 121.7(4) . .
N13 C60 C56 120.7(3) . .
N13 C60 C61 114.7(3) . .
C56 C60 C61 124.6(3) . .
O3 C61 O4 125.2(3) . .
O3 C61 C60 117.1(3) . .
O4 C61 C60 117.7(3) . .
O6 C62 O5 125.1(3) . .
O6 C62 C63 118.5(3) . .
O5 C62 C63 116.4(3) . .
N14 C63 C64 121.7(3) . .
N14 C63 C62 114.5(3) . .
C64 C63 C62 123.8(3) . .
C63 C64 C65 117.1(3) . .
C63 C64 C68 124.9(3) . .
C65 C64 C68 117.8(3) . .
C64 C65 C66 120.9(4) . .
C67 C66 C65 118.1(4) . .
N14 C67 C66 121.6(4) . .
O8 C68 O7 127.3(4) . .
O8 C68 C64 119.5(3) . .
O7 C68 C64 113.0(3) . .

loop_
_geom_bond_atom_site_label_1
_geom_bond_atom_site_label_2
_geom_bond_distance
_geom_bond_site_symmetry_2
Ni1 N11 2.069(3) 1_665
Ni1 N1 2.084(3) .
Ni1 N5 2.088(3) .
Ni1 O1 2.091(2) .
Ni1 N3 2.096(3) 1_564
Ni1 O7 2.151(2) 1_655
Ni2 N14 2.038(3) .
Ni2 O3 2.041(2) .
Ni2 N13 2.044(3) .
Ni2 O5 2.052(3) .
Ni2 N9 2.119(3) .
Ni2 N7 2.135(3) 1_565
O1 C55 1.250(4) .
O2 C55 1.239(4) .
O3 C61 1.245(4) .
O4 C61 1.248(4) .
O5 C62 1.256(4) .
O6 C62 1.243(4) .
O7 C68 1.269(4) .
O7 Ni1 2.151(2) 1_455
O8 C68 1.230(4) .
N1 C1 1.303(4) .
N1 C3 1.370(5) .
N2 C1 1.342(5) .
N2 C2 1.382(5) .
N2 C4 1.431(4) .
N3 C17 1.311(4) .
N3 C18 1.373(5) .
N3 Ni1 2.096(3) 1_546
N4 C17 1.350(4) .
N4 C16 1.376(5) .
N4 C13 1.434(4) .
N5 C19 1.313(4) .
N5 C20 1.374(5) .
N6 C19 1.356(4) .
N6 C21 1.369(5) .
N6 C22 1.437(5) .
N7 C34 1.313(5) .
N7 C35 1.347(5) .
N7 Ni2 2.135(3) 1_545
N8 C36 1.342(6) .
N8 C34 1.343(5) .
N8 C31 1.437(5) .
N9 C37 1.315(5) .
N9 C38 1.357(5) .
N10 C37 1.339(5) .
N10 C39 1.352(6) .
N10 C40 1.432(5) .
N11 C52 1.320(5) .
N11 C53 1.367(5) .
N11 Ni1 2.069(3) 1_445
N12 C52 1.350(5) .
N12 C54 1.383(5) .
N12 C49 1.424(5) .
N13 C59 1.342(4) .
N13 C60 1.355(4) .
N14 C63 1.343(4) .
N14 C67 1.346(4) .
C2 C3 1.345(5) .
C4 C5 1.371(6) .
C4 C9 1.374(5) .
C5 C6 1.372(5) .
C6 C7 1.392(6) .
C7 C8 1.359(5) .
C7 C10 1.493(5) .
C8 C9 1.379(5) .
C10 C15 1.382(5) .
C10 C11 1.384(5) .
C11 C12 1.375(5) .
C12 C13 1.387(5) .
C13 C14 1.367(5) .
C14 C15 1.392(5) .
C16 C18 1.346(5) .
C20 C21 1.340(5) .
C22 C27 1.370(6) .
C22 C23 1.374(5) .
C23 C24 1.393(6) .
C24 C25 1.381(6) .
C25 C26 1.381(5) .
C25 C28 1.483(5) .
C26 C27 1.388(6) .
C28 C29 1.377(6) .
C28 C33 1.393(6) .
C29 C30 1.378(6) .
C30 C31 1.371(6) .
C31 C32 1.390(6) .
C32 C33 1.385(5) .
C35 C36 1.348(6) .
C38 C39 1.343(6) .
C40 C41 1.380(5) .
C40 C45 1.382(5) .
C41 C42 1.385(5) .
C42 C43 1.375(6) .
C43 C44 1.409(6) .
C43 C46 1.498(5) .
C44 C45 1.383(5) .
C46 C51 1.381(6) .
C46 C47 1.387(6) .
C47 C48 1.396(6) .
C48 C49 1.385(6) .
C49 C50 1.359(6) .
C50 C51 1.393(6) .
C53 C54 1.342(5) .
C55 C56 1.523(5) .
C56 C60 1.381(5) .
C56 C57 1.385(5) .
C57 C58 1.386(6) .
C58 C59 1.369(6) .
C60 C61 1.522(5) .
C62 C63 1.521(5) .
C63 C64 1.378(5) .
C64 C65 1.390(5) .
C64 C68 1.524(5) .
C65 C66 1.393(6) .
C66 C67 1.358(5) .

loop_
_geom_hbond_atom_site_label_D
_geom_hbond_atom_site_label_H
_geom_hbond_atom_site_label_A
_geom_hbond_distance_DH
_geom_hbond_distance_HA
_geom_hbond_distance_DA
_geom_hbond_angle_DHA
_geom_hbond_site_symmetry_A
O1W H1W1 O10W 0.85 1.96 2.803(16) 172.2 2_665
O2W H1W2 O8 0.83 1.98 2.81(2) 176.4 2_675
O2W H2W2 O10W 0.92 2.13 2.98(2) 153.6 2_665
O3W H1W3 O6W 0.85 1.91 2.76(4) 178.4 2_665
O3W H2W3 O8 0.83 1.85 2.67(4) 176.1 2_675
O4W H1W4 O4W 0.93 1.86 2.78(3) 171.7 2_756
O4W H2W4 O6 0.89 2.12 3.006(9) 174.5 1_645
O5W H2W5 O6 0.85 1.95 2.801(15) 178.6 1_645
O6W H1W6 O10W 0.85 1.92 2.766(15) 178.8 .
O6W H2W6 O5 0.85 2.54 3.388(8) 179.1 1_545
O7W H1W7 O2 0.85 1.87 2.719(8) 178.0 .
O7W H2W7 O12W 0.85 2.24 3.09(3) 179.5 .
O8W H1W8 O2 0.85 1.93 2.782(16) 176.5 .
O8W H2W8 O12W 0.85 1.87 2.72(3) 176.0 .
O9W H1W9 O4 0.97 2.23 3.193(15) 173.3 .
O9W H2W9 O7W 0.98 2.11 3.085(19) 173.4 .
O10W H110 O6W 0.82 2.01 2.766(15) 151.8 .
O10W H210 O11W 0.79 2.28 2.85(3) 129.2 2_665
O11W H111 O10W 0.75 2.15 2.85(3) 155.5 2_665
O11W H111 O2W 0.75 2.46 3.05(3) 136.9 2_765
O11W H211 O8 0.85 1.93 2.78(2) 178.9 1_645
O12W H112 O7W 0.85 1.96 2.80(3) 178.5 2_666

_cod_database_fobs_code 1563973
